data_1510212
loop_
_publ_author_name
'Ralle, M.'
'Jansen, M.'

_publ_section_title
;
 Synthesis and crystal structure determination of LaAuO3
;
_journal_name_full 'Journal of Solid State Chemistry'
_journal_page_first 378
_journal_page_last 384
_journal_paper_doi 10.1006/jssc.1993.1228
_journal_volume 105
_journal_year 1993
_chemical_formula_sum 'Au La O3'
_chemical_name_systematic 'La Au O3'
_space_group_IT_number 57
_symmetry_space_group_name_Hall '-P 2c 2b'
_symmetry_space_group_name_H-M 'P b c m'
_cell_angle_alpha 90
_cell_angle_beta 90
_cell_angle_gamma 90
_cell_formula_units_Z 4
_cell_length_a 4.0335
_cell_length_b 13.073
_cell_length_c 5.6952
_cell_volume 300.308
_citation_journal_id_ASTM JSSCBI
_cod_data_source_file gold_272.cif
_cod_data_source_block Au1La1O3
_cod_original_cell_volume 300.3076
_cod_original_formula_sum 'Au1 La1 O3'
_cod_database_code 1510212

loop_
_symmetry_equiv_pos_as_xyz
x,y,z
-x,-y,z+1/2
x,-y+1/2,-z
-x,y+1/2,-z+1/2
-x,-y,-z
x,y,-z-1/2
-x,y-1/2,z
x,-y-1/2,z-1/2

loop_
_atom_site_label
_atom_site_type_symbol
_atom_site_fract_x
_atom_site_fract_y
_atom_site_fract_z
_atom_site_occupancy
_atom_site_U_iso_or_equiv
O1 O-2 0.2551 0.4204 0.0061 1 0.0
Au1 Au+3 0.0715 0.3293 0.25 1 0.0
O2 O-2 0.8275 0.25 0 1 0.0
La1 La+3 0.2643 0.5823 0.25 1 0.0
